data_7216018
loop_
_publ_author_name
'Nakano, Kazunori'
'Sada, Kazuki'
'Aburaya, Kazuaki'
'Nakagawa, Kenji'
'Yoswathananont, Nungruethai'
'Tohnai, Norimitsu'
'Miyata, Mikiji'

_publ_section_title
;
 Guest-induced inversion of an asymmetric host layer in inclusion crystals
 of cholic acid
;
_journal_issue 6
_journal_name_full CrystEngComm
_journal_page_first 461
_journal_paper_doi 10.1039/b602862d
_journal_volume 8
_journal_year 2006
_chemical_formula_sum 'C57 H92 O10'
_chemical_formula_weight 937.35
_space_group_IT_number 4
_symmetry_cell_setting monoclinic
_symmetry_Int_Tables_number 4
_symmetry_space_group_name_Hall 'P 2yb'
_symmetry_space_group_name_H-M 'P 1 21 1'
_audit_creation_date 'Wed Apr 26 22:38:25 2006'
_audit_creation_method 'by teXsan'
_cell_angle_alpha 90
_cell_angle_beta 90.70(2)
_cell_angle_gamma 90
_cell_formula_units_Z 2
_cell_length_a 7.478(1)
_cell_length_b 25.381(5)
_cell_length_c 13.776(3)
_cell_measurement_reflns_used 28876
_cell_measurement_temperature 93.2
_cell_measurement_theta_max 68.2
_cell_measurement_theta_min 3.2
_cell_volume 2614.5(8)
_computing_cell_refinement PROCESS-AUTO
_computing_data_collection PROCESS-AUTO
_computing_data_reduction 'teXsan Ver. 1.10'
_computing_publication_material 'teXsan Ver. 1.10'
_computing_structure_refinement 'teXsan Ver. 1.10'
_computing_structure_solution SAPI91
_diffrn_measured_fraction_theta_full 0.9407
_diffrn_measured_fraction_theta_max 0.9407
_diffrn_measurement_device_type 'Rigaku RAXIS-RAPID Imaging Plate'
_diffrn_measurement_method \w
_diffrn_radiation_type 'Cu K\a'
_diffrn_radiation_wavelength 1.5419
_diffrn_reflns_av_R_equivalents 0.091
_diffrn_reflns_limit_h_max 8
_diffrn_reflns_limit_h_min 0
_diffrn_reflns_limit_k_max 30
_diffrn_reflns_limit_k_min 0
_diffrn_reflns_limit_l_max 16
_diffrn_reflns_limit_l_min -16
_diffrn_reflns_number 17474
_diffrn_reflns_theta_full 68.19
_diffrn_reflns_theta_max 68.19
_exptl_absorpt_coefficient_mu 0.630
_exptl_absorpt_correction_T_max 0.882
_exptl_absorpt_correction_T_min 0.644
_exptl_absorpt_correction_type integration
_exptl_absorpt_process_details '(Higashi, 1999)'
_exptl_crystal_colour colorless
_exptl_crystal_density_diffrn 1.191
_exptl_crystal_density_method 'not measured'
_exptl_crystal_description block
_exptl_crystal_size_max 0.500
_exptl_crystal_size_mid 0.400
_exptl_crystal_size_min 0.200
_refine_diff_density_max 0.42
_refine_diff_density_min -0.37
_refine_ls_extinction_method none
_refine_ls_goodness_of_fit_ref 1.630
_refine_ls_hydrogen_treatment noref
_refine_ls_number_parameters 604
_refine_ls_number_reflns 4589
_refine_ls_R_factor_gt 0.0659
_refine_ls_shift/su_max 0.0004
_refine_ls_structure_factor_coef Fsqd
_refine_ls_weighting_details 'w = 1/[\s^2^(Fo^2^) + (0.05000(Max(Fo^2^,0) + 2Fc^2^)/3)^2^]'
_refine_ls_weighting_scheme calc
_refine_ls_wR_factor_ref 0.1680
_reflns_number_gt 4090
_reflns_number_total 4589
_reflns_threshold_expression F^2^>2.0\s(F^2^)
_cod_duplicate_entry 7203339
_cod_data_source_file b602862d.cif
_cod_data_source_block aburaya74_
_cod_original_cell_volume 2614.5(9)
_cod_original_formula_sum 'C57 H92 O10 '
_cod_database_code 7216018

loop_
_symmetry_equiv_pos_as_xyz
x,y,z
-x,1/2+y,-z

loop_
_atom_site_label
_atom_site_type_symbol
_atom_site_fract_x
_atom_site_fract_y
_atom_site_fract_z
_atom_site_U_iso_or_equiv
_atom_site_adp_type
_atom_site_occupancy
_atom_site_calc_flag
O(1) O -0.6045(4) -0.3443(3) -0.9998(2) 0.0294(7) Uani 1.00 d
O(2) O -0.2129(4) -0.4398(3) -0.7683(2) 0.0250(7) Uani 1.00 d
O(3) O -0.6562(4) -0.3890(3) -0.5710(2) 0.0229(7) Uani 1.00 d
O(4) O -0.3086(4) -0.3368(3) -0.1134(2) 0.0311(8) Uani 1.00 d
O(5) O -0.0617(4) -0.3484(3) -0.1989(2) 0.0278(7) Uani 1.00 d
O(6) O 0.0663(4) -0.3357(3) -1.4981(2) 0.0287(7) Uani 1.00 d
O(7) O -0.3447(3) -0.2469(3) -1.2697(2) 0.0207(7) Uani 1.00 d
O(8) O 0.1110(4) -0.2917(3) -1.0667(2) 0.0211(7) Uani 1.00 d
O(9) O -0.2276(4) -0.3500(3) -0.6132(2) 0.0324(8) Uani 1.00 d
O(10) O -0.4735(4) -0.3339(3) -0.7010(2) 0.0287(7) Uani 1.00 d
C(1) C -0.8243(5) -0.4599(3) -0.8807(3) 0.0249(10) Uani 1.00 d
C(2) C -0.7881(5) -0.4021(3) -0.9067(3) 0.0257(10) Uani 1.00 d
C(3) C -0.6365(5) -0.3988(3) -0.9783(3) 0.0231(9) Uani 1.00 d
C(4) C -0.4702(5) -0.4256(3) -0.9372(3) 0.0219(9) Uani 1.00 d
C(5) C -0.5030(5) -0.4839(3) -0.9069(3) 0.0229(9) Uani 1.00 d
C(6) C -0.3326(5) -0.5097(3) -0.8671(3) 0.0242(10) Uani 1.00 d
C(7) C -0.2818(5) -0.4931(3) -0.7638(3) 0.0230(9) Uani 1.00 d
C(8) C -0.4404(5) -0.4965(3) -0.6936(3) 0.0197(9) Uani 1.00 d
C(9) C -0.6050(5) -0.4674(3) -0.7368(3) 0.0205(9) Uani 1.00 d
C(10) C -0.6629(5) -0.4890(3) -0.8375(3) 0.0199(8) Uani 1.00 d
C(11) C -0.7571(5) -0.4659(3) -0.6623(3) 0.0210(9) Uani 1.00 d
C(12) C -0.7021(5) -0.4439(3) -0.5622(3) 0.0203(9) Uani 1.00 d
C(13) C -0.5419(5) -0.4755(3) -0.5194(3) 0.0203(9) Uani 1.00 d
C(14) C -0.3919(5) -0.4735(3) -0.5950(3) 0.0174(8) Uani 1.00 d
C(15) C -0.2279(5) -0.4956(3) -0.5407(3) 0.0222(9) Uani 1.00 d
C(16) C -0.2522(5) -0.4757(3) -0.4352(3) 0.0250(10) Uani 1.00 d
C(17) C -0.4414(5) -0.4504(3) -0.4307(3) 0.0194(8) Uani 1.00 d
C(18) C -0.6032(6) -0.5317(3) -0.4954(3) 0.0236(10) Uani 1.00 d
C(19) C -0.7163(6) -0.5479(3) -0.8318(3) 0.028(1) Uani 1.00 d
C(20) C -0.5234(5) -0.4553(3) -0.3297(3) 0.0225(9) Uani 1.00 d
C(21) C -0.7103(5) -0.4296(3) -0.3212(3) 0.028(1) Uani 1.00 d
C(22) C -0.3950(5) -0.4319(3) -0.2518(3) 0.0240(10) Uani 1.00 d
C(23) C -0.3394(6) -0.3746(3) -0.2725(3) 0.029(1) Uani 1.00 d
C(24) C -0.2397(5) -0.3511(3) -0.1862(3) 0.0238(8) Uani 1.00 d
C(25) C 0.2650(5) -0.2170(3) -1.3764(3) 0.0209(9) Uani 1.00 d
C(26) C 0.2399(5) -0.2752(3) -1.4033(3) 0.0238(9) Uani 1.00 d
C(27) C 0.0867(5) -0.2809(3) -1.4764(3) 0.0240(9) Uani 1.00 d
C(28) C -0.0849(5) -0.2569(3) -1.4360(3) 0.0217(9) Uani 1.00 d
C(29) C -0.0625(5) -0.1992(3) -1.4064(3) 0.0199(9) Uani 1.00 d
C(30) C -0.2384(5) -0.1760(3) -1.3675(3) 0.0203(9) Uani 1.00 d
C(31) C -0.2827(5) -0.1931(3) -1.2634(3) 0.0193(8) Uani 1.00 d
C(32) C -0.1234(5) -0.1873(3) -1.1937(3) 0.0178(8) Uani 1.00 d
C(33) C 0.0461(5) -0.2142(3) -1.2335(3) 0.0175(8) Uani 1.00 d
C(34) C 0.0980(5) -0.1902(3) -1.3349(3) 0.0182(8) Uani 1.00 d
C(35) C 0.2012(5) -0.2135(3) -1.1595(3) 0.0229(9) Uani 1.00 d
C(36) C 0.1479(5) -0.2354(3) -1.0592(3) 0.0189(8) Uani 1.00 d
C(37) C -0.0147(5) -0.2065(3) -1.0182(3) 0.0195(8) Uani 1.00 d
C(38) C -0.1678(5) -0.2109(3) -1.0931(3) 0.0177(8) Uani 1.00 d
C(39) C -0.3321(5) -0.1907(3) -1.0419(3) 0.0224(9) Uani 1.00 d
C(40) C -0.3020(5) -0.2087(3) -0.9360(3) 0.0261(10) Uani 1.00 d
C(41) C -0.1092(5) -0.2326(3) -0.9293(3) 0.0195(9) Uani 1.00 d
C(42) C 0.0374(5) -0.1494(3) -0.9938(3) 0.0227(10) Uani 1.00 d
C(43) C 0.1415(6) -0.1310(3) -1.3276(3) 0.0270(10) Uani 1.00 d
C(44) C -0.0266(5) -0.2263(3) -0.8262(3) 0.0215(9) Uani 1.00 d
C(45) C 0.1640(5) -0.2480(3) -0.8172(3) 0.0252(10) Uani 1.00 d
C(46) C -0.1514(6) -0.2511(3) -0.7491(3) 0.0236(9) Uani 1.00 d
C(47) C -0.1946(6) -0.3093(3) -0.7698(3) 0.032(1) Uani 1.00 d
C(48) C -0.2992(6) -0.3327(3) -0.6874(3) 0.0249(9) Uani 1.00 d
C(49) C -0.9226(6) -0.0561(3) -0.7925(3) 0.0274(10) Uani 1.00 d
C(50) C -0.7541(6) -0.0787(3) -0.7868(3) 0.0257(10) Uani 1.00 d
C(51) C -0.7132(6) -0.1139(3) -0.7075(3) 0.0250(9) Uani 1.00 d
C(52) C -0.8436(6) -0.1241(3) -0.6398(3) 0.0275(10) Uani 1.00 d
C(53) C -1.0111(6) -0.1013(3) -0.6459(3) 0.029(1) Uani 1.00 d
C(54) C -1.0494(6) -0.0674(3) -0.7233(3) 0.030(1) Uani 1.00 d
C(55) C -0.9749(8) -0.0195(3) -0.8767(4) 0.041(1) Uani 1.00 d
C(56) C -0.6144(6) -0.0678(3) -0.8612(3) 0.034(1) Uani 1.00 d
C(57) C -0.5310(6) -0.1392(3) -0.6989(4) 0.035(1) Uani 1.00 d
H(1) H -0.9177 -0.4602 -0.8353 0.0299 Uiso 1.00 calc
H(2) H -0.8608 -0.4769 -0.9388 0.0299 Uiso 1.00 calc
H(3) H -0.8923 -0.3866 -0.9343 0.0304 Uiso 1.00 calc
H(4) H -0.7554 -0.3831 -0.8491 0.0304 Uiso 1.00 calc
H(5) H -0.6710 -0.4161 -1.0368 0.0271 Uiso 1.00 calc
H(6) H -0.3802 -0.4250 -0.9865 0.0249 Uiso 1.00 calc
H(7) H -0.4292 -0.4064 -0.8829 0.0249 Uiso 1.00 calc
H(8) H -0.5342 -0.5020 -0.9651 0.0270 Uiso 1.00 calc
H(9) H -0.3496 -0.5469 -0.8677 0.0281 Uiso 1.00 calc
H(10) H -0.2354 -0.5012 -0.9086 0.0281 Uiso 1.00 calc
H(11) H -0.1891 -0.5155 -0.7395 0.0267 Uiso 1.00 calc
H(12) H -0.4715 -0.5321 -0.6846 0.0230 Uiso 1.00 calc
H(13) H -0.5702 -0.4316 -0.7467 0.0225 Uiso 1.00 calc
H(14) H -0.8000 -0.5006 -0.6532 0.0245 Uiso 1.00 calc
H(15) H -0.8513 -0.4443 -0.6873 0.0245 Uiso 1.00 calc
H(16) H -0.8016 -0.4471 -0.5186 0.0225 Uiso 1.00 calc
H(17) H -0.3690 -0.4365 -0.6057 0.0192 Uiso 1.00 calc
H(18) H -0.2251 -0.5325 -0.5435 0.0251 Uiso 1.00 calc
H(19) H -0.1195 -0.4816 -0.5674 0.0251 Uiso 1.00 calc
H(20) H -0.1612 -0.4505 -0.4189 0.0276 Uiso 1.00 calc
H(21) H -0.2426 -0.5046 -0.3912 0.0276 Uiso 1.00 calc
H(22) H -0.4286 -0.4133 -0.4437 0.0215 Uiso 1.00 calc
H(23) H -0.5044 -0.5512 -0.4704 0.0302 Uiso 1.00 calc
H(24) H -0.6948 -0.5304 -0.4488 0.0302 Uiso 1.00 calc
H(25) H -0.6469 -0.5482 -0.5530 0.0302 Uiso 1.00 calc
H(26) H -0.6186 -0.5675 -0.8057 0.0357 Uiso 1.00 calc
H(27) H -0.8169 -0.5516 -0.7914 0.0357 Uiso 1.00 calc
H(28) H -0.7445 -0.5606 -0.8952 0.0357 Uiso 1.00 calc
H(29) H -0.5368 -0.4916 -0.3168 0.0251 Uiso 1.00 calc
H(30) H -0.7578 -0.4360 -0.2583 0.0326 Uiso 1.00 calc
H(31) H -0.7901 -0.4433 -0.3689 0.0326 Uiso 1.00 calc
H(32) H -0.7012 -0.3921 -0.3300 0.0326 Uiso 1.00 calc
H(33) H -0.4540 -0.4328 -0.1908 0.0277 Uiso 1.00 calc
H(34) H -0.2908 -0.4530 -0.2486 0.0277 Uiso 1.00 calc
H(35) H -0.4445 -0.3542 -0.2857 0.0362 Uiso 1.00 calc
H(36) H -0.2650 -0.3740 -0.3276 0.0362 Uiso 1.00 calc
H(37) H -0.5112 -0.3440 -1.0442 0.0430 Uiso 1.00 calc
H(38) H -0.1606 -0.4306 -0.7045 0.0430 Uiso 1.00 calc
H(39) H -0.7444 -0.3775 -0.5373 0.0430 Uiso 1.00 calc
H(40) H 0.0019 -0.3262 -0.1445 0.0430 Uiso 1.00 calc
H(41) H 0.3583 -0.2144 -1.3299 0.0238 Uiso 1.00 calc
H(42) H 0.2967 -0.1986 -1.4338 0.0238 Uiso 1.00 calc
H(43) H 0.3466 -0.2884 -1.4308 0.0292 Uiso 1.00 calc
H(44) H 0.2136 -0.2949 -1.3460 0.0292 Uiso 1.00 calc
H(45) H 0.1156 -0.2620 -1.5336 0.0289 Uiso 1.00 calc
H(46) H -0.1756 -0.2594 -1.4835 0.0249 Uiso 1.00 calc
H(47) H -0.1167 -0.2764 -1.3798 0.0249 Uiso 1.00 calc
H(48) H -0.0362 -0.1805 -1.4644 0.0228 Uiso 1.00 calc
H(49) H -0.2295 -0.1383 -1.3681 0.0233 Uiso 1.00 calc
H(50) H -0.3348 -0.1864 -1.4085 0.0233 Uiso 1.00 calc
H(51) H -0.3770 -0.1715 -1.2394 0.0208 Uiso 1.00 calc
H(52) H -0.0980 -0.1504 -1.1862 0.0183 Uiso 1.00 calc
H(53) H 0.0152 -0.2503 -1.2441 0.0195 Uiso 1.00 calc
H(54) H 0.2431 -0.1781 -1.1525 0.0274 Uiso 1.00 calc
H(55) H 0.2975 -0.2344 -1.1847 0.0274 Uiso 1.00 calc
H(56) H 0.2446 -0.2307 -1.0146 0.0223 Uiso 1.00 calc
H(57) H -0.1852 -0.2473 -1.1040 0.0202 Uiso 1.00 calc
H(58) H -0.3424 -0.1535 -1.0469 0.0258 Uiso 1.00 calc
H(59) H -0.4383 -0.2064 -1.0690 0.0258 Uiso 1.00 calc
H(60) H -0.3114 -0.1789 -0.8932 0.0295 Uiso 1.00 calc
H(61) H -0.3888 -0.2340 -0.9180 0.0295 Uiso 1.00 calc
H(62) H -0.1183 -0.2692 -0.9430 0.0216 Uiso 1.00 calc
H(63) H -0.0613 -0.1306 -0.9696 0.0280 Uiso 1.00 calc
H(64) H 0.1328 -0.1489 -0.9472 0.0280 Uiso 1.00 calc
H(65) H 0.0785 -0.1321 -1.0518 0.0280 Uiso 1.00 calc
H(66) H 0.0417 -0.1128 -1.3002 0.0323 Uiso 1.00 calc
H(67) H 0.2428 -0.1259 -1.2852 0.0323 Uiso 1.00 calc
H(68) H 0.1663 -0.1170 -1.3891 0.0323 Uiso 1.00 calc
H(69) H -0.0202 -0.1896 -0.8136 0.0257 Uiso 1.00 calc
H(70) H 0.1619 -0.2849 -0.8275 0.0310 Uiso 1.00 calc
H(71) H 0.2106 -0.2403 -0.7550 0.0310 Uiso 1.00 calc
H(72) H 0.2366 -0.2319 -0.8655 0.0310 Uiso 1.00 calc
H(73) H -0.0958 -0.2482 -0.6875 0.0279 Uiso 1.00 calc
H(74) H -0.2612 -0.2317 -0.7494 0.0279 Uiso 1.00 calc
H(75) H -0.2618 -0.3116 -0.8281 0.0396 Uiso 1.00 calc
H(76) H -0.0850 -0.3278 -0.7761 0.0396 Uiso 1.00 calc
H(77) H -0.0166 -0.3392 -1.5416 0.0430 Uiso 1.00 calc
H(78) H -0.4170 -0.2535 -1.2189 0.0430 Uiso 1.00 calc
H(79) H 0.2120 -0.3135 -1.0364 0.0430 Uiso 1.00 calc
H(80) H -0.5152 -0.3549 -0.6453 0.0430 Uiso 1.00 calc
H(81) H -0.8147 -0.1468 -0.5877 0.0302 Uiso 1.00 calc
H(82) H -1.0991 -0.1090 -0.5980 0.0313 Uiso 1.00 calc
H(83) H -1.1659 -0.0509 -0.7280 0.0333 Uiso 1.00 calc
H(84) H -0.8779 -0.0149 -0.9186 0.0496 Uiso 1.00 calc
H(85) H -1.0081 0.0145 -0.8505 0.0496 Uiso 1.00 calc
H(86) H -1.0749 -0.0334 -0.9108 0.0496 Uiso 1.00 calc
H(87) H -0.5078 -0.0859 -0.8463 0.0394 Uiso 1.00 calc
H(88) H -0.5906 -0.0306 -0.8635 0.0394 Uiso 1.00 calc
H(89) H -0.6580 -0.0785 -0.9237 0.0394 Uiso 1.00 calc
H(90) H -0.4577 -0.1282 -0.7512 0.0446 Uiso 1.00 calc
H(91) H -0.4751 -0.1294 -0.6391 0.0446 Uiso 1.00 calc
H(92) H -0.5422 -0.1767 -0.7007 0.0446 Uiso 1.00 calc

loop_
_atom_site_aniso_label
_atom_site_aniso_U_11
_atom_site_aniso_U_22
_atom_site_aniso_U_33
_atom_site_aniso_U_12
_atom_site_aniso_U_13
_atom_site_aniso_U_23
O(1) 0.025(1) 0.031(1) 0.032(2) 0.007(1) 0.003(1) 0.010(1)
O(2) 0.021(1) 0.027(1) 0.027(2) 0.001(1) 0.003(1) 0.003(1)
O(3) 0.023(1) 0.021(1) 0.024(1) 0.003(1) 0.005(1) 0.005(1)
O(4) 0.036(2) 0.028(2) 0.030(2) -0.011(1) 0.008(1) -0.004(1)
O(5) 0.026(1) 0.027(1) 0.030(1) -0.003(1) -0.004(1) -0.007(1)
O(6) 0.026(1) 0.028(1) 0.032(2) 0.006(1) -0.004(1) -0.013(1)
O(7) 0.021(1) 0.018(1) 0.023(1) -0.001(1) -0.0023(10) 0.000(1)
O(8) 0.023(1) 0.016(1) 0.024(1) 0.001(1) -0.003(1) -0.001(1)
O(9) 0.035(2) 0.032(2) 0.031(2) -0.012(1) -0.005(1) 0.007(1)
O(10) 0.030(1) 0.028(2) 0.028(2) -0.002(1) -0.001(1) 0.006(1)
C(1) 0.022(2) 0.028(2) 0.024(2) -0.003(1) 0.000(1) -0.001(2)
C(2) 0.021(2) 0.028(2) 0.029(2) 0.003(2) -0.001(1) -0.002(2)
C(3) 0.020(2) 0.028(2) 0.021(2) 0.004(1) -0.005(1) 0.001(1)
C(4) 0.019(2) 0.024(2) 0.023(2) 0.002(1) 0.004(1) 0.002(1)
C(5) 0.020(2) 0.024(2) 0.025(2) 0.004(1) 0.001(1) -0.001(1)
C(6) 0.024(2) 0.026(2) 0.023(2) 0.006(2) 0.003(1) -0.003(2)
C(7) 0.022(2) 0.022(2) 0.025(2) 0.005(1) 0.001(1) 0.000(1)
C(8) 0.025(2) 0.021(2) 0.013(2) -0.002(1) 0.000(1) -0.001(1)
C(9) 0.028(2) 0.014(2) 0.019(2) -0.001(1) 0.003(1) 0.001(1)
C(10) 0.021(2) 0.018(2) 0.020(2) -0.002(1) 0.003(1) 0.001(1)
C(11) 0.017(2) 0.023(2) 0.023(2) -0.003(1) -0.004(1) -0.003(1)
C(12) 0.022(2) 0.023(2) 0.015(2) -0.001(1) 0.007(1) -0.001(1)
C(13) 0.024(2) 0.016(2) 0.020(2) -0.003(1) 0.002(1) -0.002(1)
C(14) 0.021(2) 0.013(2) 0.018(2) 0.002(1) 0.002(1) -0.001(1)
C(15) 0.020(2) 0.022(2) 0.025(2) 0.004(1) 0.001(1) 0.002(1)
C(16) 0.024(2) 0.023(2) 0.028(2) 0.004(1) -0.001(2) -0.002(2)
C(17) 0.020(2) 0.019(2) 0.019(2) -0.003(1) 0.001(1) 0.002(1)
C(18) 0.034(2) 0.019(2) 0.018(2) -0.006(2) 0.003(2) 0.002(1)
C(19) 0.032(2) 0.019(2) 0.033(2) -0.007(2) -0.003(2) -0.004(2)
C(20) 0.029(2) 0.018(2) 0.020(2) -0.002(1) -0.001(1) -0.001(1)
C(21) 0.023(2) 0.037(2) 0.022(2) -0.005(2) 0.005(2) -0.004(2)
C(22) 0.029(2) 0.021(2) 0.022(2) -0.003(2) -0.001(1) 0.000(1)
C(23) 0.035(2) 0.022(2) 0.029(2) -0.004(2) -0.006(2) -0.002(2)
C(24) 0.031(1) 0.011(2) 0.030(2) -0.002(1) 0.002(1) 0.006(1)
C(25) 0.021(2) 0.024(2) 0.018(2) -0.002(1) 0.005(1) 0.006(1)
C(26) 0.017(2) 0.026(2) 0.029(2) 0.003(1) 0.001(1) 0.000(2)
C(27) 0.022(2) 0.025(2) 0.024(2) 0.003(1) -0.001(1) -0.005(2)
C(28) 0.020(2) 0.022(2) 0.023(2) 0.004(1) -0.003(1) -0.002(1)
C(29) 0.024(2) 0.018(2) 0.017(2) 0.001(1) -0.003(1) 0.003(1)
C(30) 0.026(2) 0.017(2) 0.018(2) 0.003(1) 0.000(1) 0.001(1)
C(31) 0.020(2) 0.015(1) 0.022(2) 0.000(1) -0.002(1) 0.004(1)
C(32) 0.016(2) 0.017(2) 0.021(2) 0.000(1) 0.002(1) 0.002(1)
C(33) 0.016(2) 0.025(2) 0.012(2) 0.001(1) 0.003(1) 0.004(1)
C(34) 0.019(2) 0.021(2) 0.015(2) -0.002(1) 0.001(1) 0.004(1)
C(35) 0.019(2) 0.026(2) 0.023(2) -0.003(1) -0.004(1) 0.004(2)
C(36) 0.020(2) 0.017(1) 0.020(2) -0.002(1) -0.001(1) -0.004(1)
C(37) 0.016(2) 0.022(2) 0.021(2) -0.002(1) -0.004(1) 0.000(1)
C(38) 0.020(2) 0.019(2) 0.015(2) 0.000(1) -0.004(1) -0.001(1)
C(39) 0.018(2) 0.027(2) 0.022(2) 0.006(1) 0.005(1) -0.002(1)
C(40) 0.021(2) 0.031(2) 0.027(2) 0.004(2) 0.001(2) 0.001(2)
C(41) 0.020(2) 0.020(2) 0.018(2) -0.001(1) 0.002(1) -0.003(1)
C(42) 0.023(2) 0.020(2) 0.025(2) -0.004(1) 0.003(2) -0.003(1)
C(43) 0.027(2) 0.023(2) 0.030(2) -0.006(2) 0.001(2) 0.000(2)
C(44) 0.022(2) 0.021(2) 0.021(2) -0.002(1) -0.002(1) -0.002(1)
C(45) 0.024(2) 0.027(2) 0.024(2) -0.001(2) -0.002(1) 0.001(2)
C(46) 0.032(2) 0.024(2) 0.015(2) -0.003(2) 0.002(1) -0.004(1)
C(47) 0.043(2) 0.026(2) 0.026(2) -0.008(2) 0.011(2) -0.001(2)
C(48) 0.028(2) 0.018(2) 0.028(2) -0.007(2) 0.001(1) -0.003(1)
C(49) 0.038(2) 0.022(2) 0.022(2) 0.000(2) -0.011(1) -0.004(1)
C(50) 0.033(2) 0.025(2) 0.019(2) -0.007(1) 0.002(1) -0.006(1)
C(51) 0.027(2) 0.023(2) 0.025(2) -0.005(1) -0.003(1) -0.003(1)
C(52) 0.034(2) 0.027(2) 0.021(2) 0.000(2) -0.001(1) 0.007(2)
C(53) 0.026(2) 0.031(2) 0.029(2) -0.005(2) 0.006(2) -0.005(1)
C(54) 0.030(2) 0.023(2) 0.036(2) -0.001(2) -0.004(1) -0.007(2)
C(55) 0.067(3) 0.027(2) 0.029(2) -0.001(2) -0.010(2) 0.004(2)
C(56) 0.033(2) 0.036(2) 0.033(2) -0.010(2) 0.006(2) 0.000(2)
C(57) 0.027(2) 0.040(3) 0.038(3) 0.004(2) -0.003(2) 0.000(2)

loop_
_atom_type_symbol
_atom_type_description
_atom_type_scat_dispersion_real
_atom_type_scat_dispersion_imag
_atom_type_scat_source
C C 0.018 0.009
;International Tables for Crystallography
(1992, Vol. C, Tables 4.2.6.8 and 6.1.1.1)
;
H H 0.000 0.000
;International Tables for Crystallography
(1992, Vol. C, Table 6.1.1.2)
;
O O 0.049 0.032
;International Tables for Crystallography
(1992, Vol. C, Tables 4.2.6.8 and 6.1.1.1)
;

loop_
_geom_angle_atom_site_label_1
_geom_angle_atom_site_label_2
_geom_angle_atom_site_label_3
_geom_angle
_geom_angle_site_symmetry_2
_geom_angle_site_symmetry_3
_geom_angle_publ_flag
C(2) C(1) C(10) 114.3(4) 1_555 1_555 yes
C(1) C(2) C(3) 109.8(4) 1_555 1_555 yes
O(1) C(3) C(2) 108.4(4) 1_555 1_555 yes
O(1) C(3) C(4) 111.7(4) 1_555 1_555 yes
C(2) C(3) C(4) 110.5(4) 1_555 1_555 yes
C(3) C(4) C(5) 113.2(4) 1_555 1_555 yes
C(4) C(5) C(6) 111.8(4) 1_555 1_555 yes
C(4) C(5) C(10) 111.9(4) 1_555 1_555 yes
C(6) C(5) C(10) 112.9(4) 1_555 1_555 yes
C(5) C(6) C(7) 114.3(4) 1_555 1_555 yes
O(2) C(7) C(6) 107.7(4) 1_555 1_555 yes
O(2) C(7) C(8) 110.9(4) 1_555 1_555 yes
C(6) C(7) C(8) 112.6(4) 1_555 1_555 yes
C(7) C(8) C(9) 110.2(4) 1_555 1_555 yes
C(7) C(8) C(14) 111.2(4) 1_555 1_555 yes
C(9) C(8) C(14) 109.9(4) 1_555 1_555 yes
C(8) C(9) C(10) 112.8(4) 1_555 1_555 yes
C(8) C(9) C(11) 110.2(4) 1_555 1_555 yes
C(10) C(9) C(11) 113.9(4) 1_555 1_555 yes
C(1) C(10) C(5) 109.3(4) 1_555 1_555 yes
C(1) C(10) C(9) 112.9(4) 1_555 1_555 yes
C(1) C(10) C(19) 106.4(4) 1_555 1_555 yes
C(5) C(10) C(9) 108.3(4) 1_555 1_555 yes
C(5) C(10) C(19) 108.4(4) 1_555 1_555 yes
C(9) C(10) C(19) 111.5(4) 1_555 1_555 yes
C(9) C(11) C(12) 114.4(4) 1_555 1_555 yes
O(3) C(12) C(11) 109.7(4) 1_555 1_555 yes
O(3) C(12) C(13) 110.3(4) 1_555 1_555 yes
C(11) C(12) C(13) 110.5(4) 1_555 1_555 yes
C(12) C(13) C(14) 107.0(4) 1_555 1_555 yes
C(12) C(13) C(17) 116.7(4) 1_555 1_555 yes
C(12) C(13) C(18) 109.3(4) 1_555 1_555 yes
C(14) C(13) C(17) 99.7(4) 1_555 1_555 yes
C(14) C(13) C(18) 113.4(4) 1_555 1_555 yes
C(17) C(13) C(18) 110.6(4) 1_555 1_555 yes
C(8) C(14) C(13) 115.1(4) 1_555 1_555 yes
C(8) C(14) C(15) 118.4(4) 1_555 1_555 yes
C(13) C(14) C(15) 104.0(4) 1_555 1_555 yes
C(14) C(15) C(16) 103.7(4) 1_555 1_555 yes
C(15) C(16) C(17) 106.8(4) 1_555 1_555 yes
C(13) C(17) C(16) 103.2(4) 1_555 1_555 yes
C(13) C(17) C(20) 118.9(4) 1_555 1_555 yes
C(16) C(17) C(20) 112.1(4) 1_555 1_555 yes
C(17) C(20) C(21) 113.9(4) 1_555 1_555 yes
C(17) C(20) C(22) 110.2(4) 1_555 1_555 yes
C(21) C(20) C(22) 109.8(4) 1_555 1_555 yes
C(20) C(22) C(23) 113.5(4) 1_555 1_555 yes
C(22) C(23) C(24) 110.9(4) 1_555 1_555 yes
O(4) C(24) O(5) 122.2(5) 1_555 1_555 yes
O(4) C(24) C(23) 124.5(5) 1_555 1_555 yes
O(5) C(24) C(23) 113.3(5) 1_555 1_555 yes
C(26) C(25) C(34) 114.7(4) 1_555 1_555 yes
C(25) C(26) C(27) 109.9(4) 1_555 1_555 yes
O(6) C(27) C(26) 107.9(4) 1_555 1_555 yes
O(6) C(27) C(28) 112.0(4) 1_555 1_555 yes
C(26) C(27) C(28) 110.4(4) 1_555 1_555 yes
C(27) C(28) C(29) 112.9(4) 1_555 1_555 yes
C(28) C(29) C(30) 111.6(4) 1_555 1_555 yes
C(28) C(29) C(34) 112.9(4) 1_555 1_555 yes
C(30) C(29) C(34) 112.1(4) 1_555 1_555 yes
C(29) C(30) C(31) 114.2(4) 1_555 1_555 yes
O(7) C(31) C(30) 106.5(4) 1_555 1_555 yes
O(7) C(31) C(32) 112.1(4) 1_555 1_555 yes
C(30) C(31) C(32) 112.5(4) 1_555 1_555 yes
C(31) C(32) C(33) 111.8(4) 1_555 1_555 yes
C(31) C(32) C(38) 110.5(4) 1_555 1_555 yes
C(33) C(32) C(38) 109.4(4) 1_555 1_555 yes
C(32) C(33) C(34) 110.8(4) 1_555 1_555 yes
C(32) C(33) C(35) 112.0(4) 1_555 1_555 yes
C(34) C(33) C(35) 113.0(4) 1_555 1_555 yes
C(25) C(34) C(29) 108.8(4) 1_555 1_555 yes
C(25) C(34) C(33) 111.6(4) 1_555 1_555 yes
C(25) C(34) C(43) 106.5(4) 1_555 1_555 yes
C(29) C(34) C(33) 107.9(4) 1_555 1_555 yes
C(29) C(34) C(43) 110.1(4) 1_555 1_555 yes
C(33) C(34) C(43) 111.9(4) 1_555 1_555 yes
C(33) C(35) C(36) 112.8(4) 1_555 1_555 yes
O(8) C(36) C(35) 109.9(4) 1_555 1_555 yes
O(8) C(36) C(37) 110.2(4) 1_555 1_555 yes
C(35) C(36) C(37) 111.7(4) 1_555 1_555 yes
C(36) C(37) C(38) 107.8(4) 1_555 1_555 yes
C(36) C(37) C(41) 116.8(4) 1_555 1_555 yes
C(36) C(37) C(42) 109.4(4) 1_555 1_555 yes
C(38) C(37) C(41) 98.9(4) 1_555 1_555 yes
C(38) C(37) C(42) 113.5(4) 1_555 1_555 yes
C(41) C(37) C(42) 110.1(4) 1_555 1_555 yes
C(32) C(38) C(37) 114.0(4) 1_555 1_555 yes
C(32) C(38) C(39) 118.1(4) 1_555 1_555 yes
C(37) C(38) C(39) 105.3(4) 1_555 1_555 yes
C(38) C(39) C(40) 103.3(4) 1_555 1_555 yes
C(39) C(40) C(41) 107.1(4) 1_555 1_555 yes
C(37) C(41) C(40) 102.3(4) 1_555 1_555 yes
C(37) C(41) C(44) 119.6(4) 1_555 1_555 yes
C(40) C(41) C(44) 111.7(4) 1_555 1_555 yes
C(41) C(44) C(45) 113.4(4) 1_555 1_555 yes
C(41) C(44) C(46) 110.4(4) 1_555 1_555 yes
C(45) C(44) C(46) 111.4(4) 1_555 1_555 yes
C(44) C(46) C(47) 112.8(4) 1_555 1_555 yes
C(46) C(47) C(48) 110.3(4) 1_555 1_555 yes
O(9) C(48) O(10) 122.1(5) 1_555 1_555 yes
O(9) C(48) C(47) 122.8(5) 1_555 1_555 yes
O(10) C(48) C(47) 115.1(5) 1_555 1_555 yes
C(50) C(49) C(54) 120.3(5) 1_555 1_555 yes
C(50) C(49) C(55) 121.2(5) 1_555 1_555 yes
C(54) C(49) C(55) 118.5(5) 1_555 1_555 yes
C(49) C(50) C(51) 119.0(5) 1_555 1_555 yes
C(49) C(50) C(56) 121.7(5) 1_555 1_555 yes
C(51) C(50) C(56) 119.3(5) 1_555 1_555 yes
C(50) C(51) C(52) 118.8(5) 1_555 1_555 yes
C(50) C(51) C(57) 120.4(5) 1_555 1_555 yes
C(52) C(51) C(57) 120.8(5) 1_555 1_555 yes
C(51) C(52) C(53) 121.8(5) 1_555 1_555 yes
C(52) C(53) C(54) 118.8(5) 1_555 1_555 yes
C(49) C(54) C(53) 121.2(5) 1_555 1_555 yes

loop_
_geom_bond_atom_site_label_1
_geom_bond_atom_site_label_2
_geom_bond_distance
_geom_bond_publ_flag
O(1) C(3) 1.436(7) yes
O(2) C(7) 1.448(7) yes
O(3) C(12) 1.440(6) yes
O(4) C(24) 1.190(7) yes
O(5) C(24) 1.346(6) yes
O(6) C(27) 1.431(6) yes
O(7) C(31) 1.444(6) yes
O(8) C(36) 1.457(6) yes
O(9) C(48) 1.229(7) yes
O(10) C(48) 1.315(7) yes
C(1) C(2) 1.536(8) yes
C(1) C(10) 1.530(7) yes
C(2) C(3) 1.513(8) yes
C(3) C(4) 1.520(7) yes
C(4) C(5) 1.556(7) yes
C(5) C(6) 1.530(7) yes
C(5) C(10) 1.546(7) yes
C(6) C(7) 1.528(7) yes
C(7) C(8) 1.542(7) yes
C(8) C(9) 1.548(7) yes
C(8) C(14) 1.519(6) yes
C(9) C(10) 1.548(7) yes
C(9) C(11) 1.543(7) yes
C(10) C(19) 1.549(7) yes
C(11) C(12) 1.539(7) yes
C(12) C(13) 1.551(7) yes
C(13) C(14) 1.540(7) yes
C(13) C(17) 1.563(7) yes
C(13) C(18) 1.536(7) yes
C(14) C(15) 1.535(6) yes
C(15) C(16) 1.551(7) yes
C(16) C(17) 1.557(7) yes
C(17) C(20) 1.532(7) yes
C(20) C(21) 1.548(7) yes
C(20) C(22) 1.550(7) yes
C(22) C(23) 1.541(7) yes
C(23) C(24) 1.518(7) yes
C(25) C(26) 1.533(7) yes
C(25) C(34) 1.539(7) yes
C(26) C(27) 1.523(7) yes
C(27) C(28) 1.531(7) yes
C(28) C(29) 1.528(7) yes
C(29) C(30) 1.544(7) yes
C(29) C(34) 1.560(6) yes
C(30) C(31) 1.539(7) yes
C(31) C(32) 1.528(6) yes
C(32) C(33) 1.546(6) yes
C(32) C(38) 1.549(6) yes
C(33) C(34) 1.577(6) yes
C(33) C(35) 1.535(6) yes
C(34) C(43) 1.541(7) yes
C(35) C(36) 1.547(7) yes
C(36) C(37) 1.533(7) yes
C(37) C(38) 1.536(6) yes
C(37) C(41) 1.569(7) yes
C(37) C(42) 1.536(7) yes
C(38) C(39) 1.514(7) yes
C(39) C(40) 1.542(7) yes
C(40) C(41) 1.566(7) yes
C(41) C(44) 1.549(6) yes
C(44) C(45) 1.532(7) yes
C(44) C(46) 1.556(7) yes
C(46) C(47) 1.537(8) yes
C(47) C(48) 1.508(8) yes
C(49) C(50) 1.386(8) yes
C(49) C(54) 1.383(9) yes
C(49) C(55) 1.533(7) yes
C(50) C(51) 1.441(7) yes
C(50) C(56) 1.499(8) yes
C(51) C(52) 1.382(8) yes
C(51) C(57) 1.509(8) yes
C(52) C(53) 1.382(8) yes
C(53) C(54) 1.397(8) yes

loop_
_geom_contact_atom_site_label_1
_geom_contact_atom_site_label_2
_geom_contact_distance
_geom_contact_site_symmetry_2
O(1) O(8) 2.667(5) 1_455
O(1) O(4) 2.733(5) 1_554
O(1) C(36) 3.420(6) 1_455
O(2) C(48) 3.013(7) .
O(2) O(9) 3.128(6) .
O(2) C(47) 3.316(7) .
O(2) C(1) 3.349(6) 1_655
O(2) O(10) 3.454(5) .
O(3) O(10) 2.663(5) .
O(3) O(6) 2.683(5) 1_456
O(3) O(9) 3.412(5) .
O(3) C(48) 3.442(6) .
O(4) O(7) 3.146(5) 1_556
O(4) C(38) 3.376(6) 1_556
O(4) O(8) 3.395(5) 1_556
O(4) C(3) 3.474(7) 1_556
O(4) C(4) 3.536(7) 1_556
O(5) O(8) 2.646(5) 1_556
O(5) O(7) 3.466(5) 1_556
O(5) C(33) 3.533(6) 1_556
O(6) O(9) 2.718(5) 1_554
O(6) C(12) 3.370(6) 1_654
O(7) C(24) 2.985(6) 1_554
O(7) C(23) 3.241(6) 1_554
O(7) C(25) 3.339(6) 1_455
O(8) C(24) 3.430(6) 1_554
O(8) C(3) 3.520(6) 1_655
O(9) C(14) 3.378(6) .
O(9) C(27) 3.470(6) 1_556
O(9) C(28) 3.552(6) 1_556
O(10) C(9) 3.561(6) .

loop_
_geom_torsion_atom_site_label_1
_geom_torsion_atom_site_label_2
_geom_torsion_atom_site_label_3
_geom_torsion_atom_site_label_4
_geom_torsion
_geom_torsion_site_symmetry_1
_geom_torsion_site_symmetry_2
_geom_torsion_site_symmetry_3
_geom_torsion_site_symmetry_4
_geom_torsion_publ_flag
O(1) C(3) C(2) C(1) -179.1(4) 1_555 1_555 1_555 1_555 yes
O(1) C(3) C(4) C(5) 176.3(4) 1_555 1_555 1_555 1_555 yes
O(2) C(7) C(6) C(5) -73.6(5) 1_555 1_555 1_555 1_555 yes
O(2) C(7) C(8) C(9) 69.8(5) 1_555 1_555 1_555 1_555 yes
O(2) C(7) C(8) C(14) -52.4(5) 1_555 1_555 1_555 1_555 yes
O(3) C(12) C(11) C(9) 65.9(5) 1_555 1_555 1_555 1_555 yes
O(3) C(12) C(13) C(14) -65.9(5) 1_555 1_555 1_555 1_555 yes
O(3) C(12) C(13) C(17) 44.6(6) 1_555 1_555 1_555 1_555 yes
O(3) C(12) C(13) C(18) 170.9(4) 1_555 1_555 1_555 1_555 yes
O(4) C(24) C(23) C(22) -75.6(7) 1_555 1_555 1_555 1_555 yes
O(5) C(24) C(23) C(22) 103.5(5) 1_555 1_555 1_555 1_555 yes
O(6) C(27) C(26) C(25) -179.1(4) 1_555 1_555 1_555 1_555 yes
O(6) C(27) C(28) C(29) 176.4(4) 1_555 1_555 1_555 1_555 yes
O(7) C(31) C(30) C(29) -75.1(5) 1_555 1_555 1_555 1_555 yes
O(7) C(31) C(32) C(33) 68.5(5) 1_555 1_555 1_555 1_555 yes
O(7) C(31) C(32) C(38) -53.6(5) 1_555 1_555 1_555 1_555 yes
O(8) C(36) C(35) C(33) 67.5(5) 1_555 1_555 1_555 1_555 yes
O(8) C(36) C(37) C(38) -66.1(5) 1_555 1_555 1_555 1_555 yes
O(8) C(36) C(37) C(41) 44.1(5) 1_555 1_555 1_555 1_555 yes
O(8) C(36) C(37) C(42) 170.0(4) 1_555 1_555 1_555 1_555 yes
O(9) C(48) C(47) C(46) -83.6(7) 1_555 1_555 1_555 1_555 yes
O(10) C(48) C(47) C(46) 97.3(5) 1_555 1_555 1_555 1_555 yes
C(1) C(2) C(3) C(4) -56.5(5) 1_555 1_555 1_555 1_555 yes
C(1) C(10) C(5) C(4) 50.3(5) 1_555 1_555 1_555 1_555 yes
C(1) C(10) C(5) C(6) 177.4(4) 1_555 1_555 1_555 1_555 yes
C(1) C(10) C(9) C(8) -179.4(4) 1_555 1_555 1_555 1_555 yes
C(1) C(10) C(9) C(11) 54.1(6) 1_555 1_555 1_555 1_555 yes
C(2) C(1) C(10) C(5) -54.3(6) 1_555 1_555 1_555 1_555 yes
C(2) C(1) C(10) C(9) 66.3(6) 1_555 1_555 1_555 1_555 yes
C(2) C(1) C(10) C(19) -171.2(4) 1_555 1_555 1_555 1_555 yes
C(2) C(3) C(4) C(5) 55.7(6) 1_555 1_555 1_555 1_555 yes
C(3) C(2) C(1) C(10) 58.1(6) 1_555 1_555 1_555 1_555 yes
C(3) C(4) C(5) C(6) 179.3(4) 1_555 1_555 1_555 1_555 yes
C(3) C(4) C(5) C(10) -53.0(5) 1_555 1_555 1_555 1_555 yes
C(4) C(5) C(6) C(7) 76.1(6) 1_555 1_555 1_555 1_555 yes
C(4) C(5) C(10) C(9) -73.1(5) 1_555 1_555 1_555 1_555 yes
C(4) C(5) C(10) C(19) 165.8(4) 1_555 1_555 1_555 1_555 yes
C(5) C(6) C(7) C(8) 48.9(6) 1_555 1_555 1_555 1_555 yes
C(5) C(10) C(9) C(8) -58.2(5) 1_555 1_555 1_555 1_555 yes
C(5) C(10) C(9) C(11) 175.2(4) 1_555 1_555 1_555 1_555 yes
C(6) C(5) C(10) C(9) 54.0(5) 1_555 1_555 1_555 1_555 yes
C(6) C(5) C(10) C(19) -67.0(5) 1_555 1_555 1_555 1_555 yes
C(6) C(7) C(8) C(9) -50.9(5) 1_555 1_555 1_555 1_555 yes
C(6) C(7) C(8) C(14) -173.1(4) 1_555 1_555 1_555 1_555 yes
C(7) C(6) C(5) C(10) -51.1(6) 1_555 1_555 1_555 1_555 yes
C(7) C(8) C(9) C(10) 57.3(5) 1_555 1_555 1_555 1_555 yes
C(7) C(8) C(9) C(11) -174.2(4) 1_555 1_555 1_555 1_555 yes
C(7) C(8) C(14) C(13) -179.6(4) 1_555 1_555 1_555 1_555 yes
C(7) C(8) C(14) C(15) -55.7(6) 1_555 1_555 1_555 1_555 yes
C(8) C(9) C(10) C(19) 60.9(5) 1_555 1_555 1_555 1_555 yes
C(8) C(9) C(11) C(12) 52.8(5) 1_555 1_555 1_555 1_555 yes
C(8) C(14) C(13) C(12) -59.5(5) 1_555 1_555 1_555 1_555 yes
C(8) C(14) C(13) C(17) 178.6(4) 1_555 1_555 1_555 1_555 yes
C(8) C(14) C(13) C(18) 61.1(5) 1_555 1_555 1_555 1_555 yes
C(8) C(14) C(15) C(16) -164.0(4) 1_555 1_555 1_555 1_555 yes
C(9) C(8) C(14) C(13) 58.0(5) 1_555 1_555 1_555 1_555 yes
C(9) C(8) C(14) C(15) -178.1(4) 1_555 1_555 1_555 1_555 yes
C(9) C(11) C(12) C(13) -56.0(5) 1_555 1_555 1_555 1_555 yes
C(10) C(9) C(8) C(14) -179.7(4) 1_555 1_555 1_555 1_555 yes
C(10) C(9) C(11) C(12) -179.3(4) 1_555 1_555 1_555 1_555 yes
C(11) C(9) C(8) C(14) -51.3(5) 1_555 1_555 1_555 1_555 yes
C(11) C(9) C(10) C(19) -65.7(5) 1_555 1_555 1_555 1_555 yes
C(11) C(12) C(13) C(14) 55.6(5) 1_555 1_555 1_555 1_555 yes
C(11) C(12) C(13) C(17) 166.1(4) 1_555 1_555 1_555 1_555 yes
C(11) C(12) C(13) C(18) -67.6(5) 1_555 1_555 1_555 1_555 yes
C(12) C(13) C(14) C(15) 169.3(4) 1_555 1_555 1_555 1_555 yes
C(12) C(13) C(17) C(16) -155.9(4) 1_555 1_555 1_555 1_555 yes
C(12) C(13) C(17) C(20) 79.3(6) 1_555 1_555 1_555 1_555 yes
C(13) C(14) C(15) C(16) -34.8(5) 1_555 1_555 1_555 1_555 yes
C(13) C(17) C(16) C(15) 20.8(5) 1_555 1_555 1_555 1_555 yes
C(13) C(17) C(20) C(21) -60.8(6) 1_555 1_555 1_555 1_555 yes
C(13) C(17) C(20) C(22) 175.3(4) 1_555 1_555 1_555 1_555 yes
C(14) C(13) C(17) C(16) -41.2(4) 1_555 1_555 1_555 1_555 yes
C(14) C(13) C(17) C(20) -166.0(4) 1_555 1_555 1_555 1_555 yes
C(14) C(15) C(16) C(17) 8.1(5) 1_555 1_555 1_555 1_555 yes
C(15) C(14) C(13) C(17) 47.5(4) 1_555 1_555 1_555 1_555 yes
C(15) C(14) C(13) C(18) -70.1(5) 1_555 1_555 1_555 1_555 yes
C(15) C(16) C(17) C(20) 150.0(4) 1_555 1_555 1_555 1_555 yes
C(16) C(17) C(13) C(18) 78.5(5) 1_555 1_555 1_555 1_555 yes
C(16) C(17) C(20) C(21) 178.8(4) 1_555 1_555 1_555 1_555 yes
C(16) C(17) C(20) C(22) 54.9(5) 1_555 1_555 1_555 1_555 yes
C(17) C(20) C(22) C(23) 54.8(6) 1_555 1_555 1_555 1_555 yes
C(18) C(13) C(17) C(20) -46.3(6) 1_555 1_555 1_555 1_555 yes
C(20) C(22) C(23) C(24) 170.6(4) 1_555 1_555 1_555 1_555 yes
C(21) C(20) C(22) C(23) -71.5(6) 1_555 1_555 1_555 1_555 yes
C(25) C(26) C(27) C(28) -56.3(6) 1_555 1_555 1_555 1_555 yes
C(25) C(34) C(29) C(28) 49.8(5) 1_555 1_555 1_555 1_555 yes
C(25) C(34) C(29) C(30) 177.0(4) 1_555 1_555 1_555 1_555 yes
C(25) C(34) C(33) C(32) -179.2(4) 1_555 1_555 1_555 1_555 yes
C(25) C(34) C(33) C(35) 54.1(5) 1_555 1_555 1_555 1_555 yes
C(26) C(25) C(34) C(29) -52.8(5) 1_555 1_555 1_555 1_555 yes
C(26) C(25) C(34) C(33) 66.1(5) 1_555 1_555 1_555 1_555 yes
C(26) C(25) C(34) C(43) -171.5(4) 1_555 1_555 1_555 1_555 yes
C(26) C(27) C(28) C(29) 56.0(6) 1_555 1_555 1_555 1_555 yes
C(27) C(26) C(25) C(34) 57.2(5) 1_555 1_555 1_555 1_555 yes
C(27) C(28) C(29) C(30) 179.1(4) 1_555 1_555 1_555 1_555 yes
C(27) C(28) C(29) C(34) -53.4(5) 1_555 1_555 1_555 1_555 yes
C(28) C(29) C(30) C(31) 76.6(5) 1_555 1_555 1_555 1_555 yes
C(28) C(29) C(34) C(33) -71.4(5) 1_555 1_555 1_555 1_555 yes
C(28) C(29) C(34) C(43) 166.2(4) 1_555 1_555 1_555 1_555 yes
C(29) C(30) C(31) C(32) 48.1(5) 1_555 1_555 1_555 1_555 yes
C(29) C(34) C(33) C(32) -59.7(5) 1_555 1_555 1_555 1_555 yes
C(29) C(34) C(33) C(35) 173.5(4) 1_555 1_555 1_555 1_555 yes
C(30) C(29) C(34) C(33) 55.8(5) 1_555 1_555 1_555 1_555 yes
C(30) C(29) C(34) C(43) -66.6(5) 1_555 1_555 1_555 1_555 yes
C(30) C(31) C(32) C(33) -51.5(5) 1_555 1_555 1_555 1_555 yes
C(30) C(31) C(32) C(38) -173.6(4) 1_555 1_555 1_555 1_555 yes
C(31) C(30) C(29) C(34) -51.3(5) 1_555 1_555 1_555 1_555 yes
C(31) C(32) C(33) C(34) 58.6(5) 1_555 1_555 1_555 1_555 yes
C(31) C(32) C(33) C(35) -174.1(4) 1_555 1_555 1_555 1_555 yes
C(31) C(32) C(38) C(37) -179.8(4) 1_555 1_555 1_555 1_555 yes
C(31) C(32) C(38) C(39) -55.3(5) 1_555 1_555 1_555 1_555 yes
C(32) C(33) C(34) C(43) 61.5(5) 1_555 1_555 1_555 1_555 yes
C(32) C(33) C(35) C(36) 52.1(5) 1_555 1_555 1_555 1_555 yes
C(32) C(38) C(37) C(36) -59.0(5) 1_555 1_555 1_555 1_555 yes
C(32) C(38) C(37) C(41) 179.0(4) 1_555 1_555 1_555 1_555 yes
C(32) C(38) C(37) C(42) 62.4(5) 1_555 1_555 1_555 1_555 yes
C(32) C(38) C(39) C(40) -163.1(4) 1_555 1_555 1_555 1_555 yes
C(33) C(32) C(38) C(37) 56.7(5) 1_555 1_555 1_555 1_555 yes
C(33) C(32) C(38) C(39) -178.8(4) 1_555 1_555 1_555 1_555 yes
C(33) C(35) C(36) C(37) -55.2(5) 1_555 1_555 1_555 1_555 yes
C(34) C(33) C(32) C(38) -178.7(4) 1_555 1_555 1_555 1_555 yes
C(34) C(33) C(35) C(36) 178.2(4) 1_555 1_555 1_555 1_555 yes
C(35) C(33) C(32) C(38) -51.4(5) 1_555 1_555 1_555 1_555 yes
C(35) C(33) C(34) C(43) -65.2(5) 1_555 1_555 1_555 1_555 yes
C(35) C(36) C(37) C(38) 56.4(5) 1_555 1_555 1_555 1_555 yes
C(35) C(36) C(37) C(41) 166.6(4) 1_555 1_555 1_555 1_555 yes
C(35) C(36) C(37) C(42) -67.5(5) 1_555 1_555 1_555 1_555 yes
C(36) C(37) C(38) C(39) 170.0(4) 1_555 1_555 1_555 1_555 yes
C(36) C(37) C(41) C(40) -156.7(4) 1_555 1_555 1_555 1_555 yes
C(36) C(37) C(41) C(44) 79.3(5) 1_555 1_555 1_555 1_555 yes
C(37) C(38) C(39) C(40) -34.4(5) 1_555 1_555 1_555 1_555 yes
C(37) C(41) C(40) C(39) 22.2(5) 1_555 1_555 1_555 1_555 yes
C(37) C(41) C(44) C(45) -59.2(6) 1_555 1_555 1_555 1_555 yes
C(37) C(41) C(44) C(46) 175.0(4) 1_555 1_555 1_555 1_555 yes
C(38) C(37) C(41) C(40) -41.5(4) 1_555 1_555 1_555 1_555 yes
C(38) C(37) C(41) C(44) -165.5(4) 1_555 1_555 1_555 1_555 yes
C(38) C(39) C(40) C(41) 6.8(5) 1_555 1_555 1_555 1_555 yes
C(39) C(38) C(37) C(41) 47.9(5) 1_555 1_555 1_555 1_555 yes
C(39) C(38) C(37) C(42) -68.6(5) 1_555 1_555 1_555 1_555 yes
C(39) C(40) C(41) C(44) 151.3(4) 1_555 1_555 1_555 1_555 yes
C(40) C(41) C(37) C(42) 77.7(4) 1_555 1_555 1_555 1_555 yes
C(40) C(41) C(44) C(45) -178.6(4) 1_555 1_555 1_555 1_555 yes
C(40) C(41) C(44) C(46) 55.7(5) 1_555 1_555 1_555 1_555 yes
C(41) C(44) C(46) C(47) 55.8(6) 1_555 1_555 1_555 1_555 yes
C(42) C(37) C(41) C(44) -46.3(5) 1_555 1_555 1_555 1_555 yes
C(44) C(46) C(47) C(48) 174.0(4) 1_555 1_555 1_555 1_555 yes
C(45) C(44) C(46) C(47) -71.1(6) 1_555 1_555 1_555 1_555 yes
C(49) C(50) C(51) C(52) 0.1(7) 1_555 1_555 1_555 1_555 yes
C(49) C(50) C(51) C(57) -179.9(5) 1_555 1_555 1_555 1_555 yes
C(49) C(54) C(53) C(52) -0.6(8) 1_555 1_555 1_555 1_555 yes
C(50) C(49) C(54) C(53) 0.4(8) 1_555 1_555 1_555 1_555 yes
C(50) C(51) C(52) C(53) -0.3(8) 1_555 1_555 1_555 1_555 yes
C(51) C(50) C(49) C(54) -0.2(7) 1_555 1_555 1_555 1_555 yes
C(51) C(50) C(49) C(55) -178.4(5) 1_555 1_555 1_555 1_555 yes
C(51) C(52) C(53) C(54) 0.5(8) 1_555 1_555 1_555 1_555 yes
C(52) C(51) C(50) C(56) -179.3(5) 1_555 1_555 1_555 1_555 yes
C(53) C(52) C(51) C(57) 179.8(5) 1_555 1_555 1_555 1_555 yes
C(53) C(54) C(49) C(55) 178.7(5) 1_555 1_555 1_555 1_555 yes
C(54) C(49) C(50) C(56) 179.3(5) 1_555 1_555 1_555 1_555 yes
C(55) C(49) C(50) C(56) 1.0(8) 1_555 1_555 1_555 1_555 yes
C(56) C(50) C(51) C(57) 0.6(7) 1_555 1_555 1_555 1_555 yes
